data_9016780
loop_
_publ_author_name
'Scordari, F.'
'Ventruti, G.'
'Gualtieri, A. F.'

_publ_section_title
;
 The structure of metahohmannite, Fe2[O(SO4)2].4H2O,
 by in situ synchrotron powder diffraction
;
_journal_name_full 'American Mineralogist'
_journal_page_first 365
_journal_page_last 370
_journal_volume 89
_journal_year 2004
_chemical_formula_sum 'Fe2 H8 O13 S2'
_chemical_name_mineral Metahohmannite
_space_group_IT_number 2
_space_group_name_Hall '-P 1'
_space_group_name_H-M_alt 'P -1'
_symmetry_space_group_name_H-M 'P -1'
_cell_angle_alpha 91.684
_cell_angle_beta 98.523
_cell_angle_gamma 86.390
_cell_formula_units_Z 2
_cell_length_a 7.3484
_cell_length_b 9.7710
_cell_length_c 7.1521
_cell_volume 506.746
_database_code_amcsd 0003421
_exptl_crystal_density_diffrn 2.568
_cod_data_source_file inputs/fixed/downloads/03/03451.cif
_cod_data_source_block 03451
_cod_original_formula_sum 'Fe2 S2 O13 H8'
_cod_database_code 9016780

loop_
_space_group_symop_operation_xyz
x,y,z
-x,-y,-z

loop_
_atom_site_label
_atom_site_fract_x
_atom_site_fract_y
_atom_site_fract_z
_atom_site_U_iso_or_equiv
_atom_site_type_symbol
_atom_site_attached_hydrogens
Fe1 0.62200 0.46300 0.35600 0.02200 Fe 0
Fe2 0.63600 0.22600 0.70900 0.02200 Fe 0
S1 0.88500 0.18000 0.37400 0.01900 S 0
S2 0.34900 0.33300 0.00000 0.01900 S 0
O1 0.81600 0.14700 0.54800 0.02700 O 0
O2 0.08500 0.17000 0.41200 0.02700 O 0
O3 0.16300 0.67700 0.68200 0.02700 O 0
O4 0.78700 0.08300 0.24600 0.02700 O 0
O5 0.30900 0.45900 0.89000 0.02700 O 0
O6 0.50300 0.25300 0.93800 0.02700 O 0
O7 0.18500 0.25300 -0.02000 0.02700 O 0
O8 0.59700 0.63100 0.79700 0.02700 O 0
O9 0.50200 0.63100 0.45800 0.02700 O 0
Wat11 0.25100 0.95700 0.18000 0.02700 O 2
Wat12 0.59500 0.87100 0.39500 0.02700 O 2
Wat14 0.82100 0.55800 0.53300 0.02700 O 2
Wat16 0.86800 0.32000 0.82700 0.02700 O 2

loop_
_cod_changelog_entry_id
_cod_changelog_entry_author
_cod_changelog_entry_date
_cod_changelog_entry_text
1
;cod-tools version 3.8.0
Id: cif_guess_AMCSD_atom_types 9574 2023-05-10 09:00:05Z saulius
;
2023-05-10T18:57:22+03:00
;Derived atom types and hydrogen counts
from atom names that follow the AMCSD naming convention
(Wat == water, O-H == hydroxyl).
;

loop_
_cod_related_entry_id
_cod_related_entry_database
_cod_related_entry_code
1 AMCSD 0003421

_cod_duplicate_entry 9003332
